data_4110789
loop_
_publ_author_name
'Sanjit Konar'
'Nattamai Bhuvanesh'
'Abraham Clearfield'

_publ_section_title
;
 Oxo-, Hydroxo-, and Peroxo-Bridged Fe(III) Phosphonate Cages
;
_journal_name_full 'Journal of the American Chemical Society'
_journal_page_first 9604
_journal_page_last 9605
_journal_paper_doi 10.1021/ja063388s
_journal_volume 128
_journal_year 2006
_chemical_formula_sum 'C85 H168 Fe9 O39 P3'
_chemical_formula_weight 2407.53
_chemical_name_systematic
; 
 ? 
;
_space_group_IT_number 14
_symmetry_cell_setting monoclinic
_symmetry_space_group_name_Hall '-P 2yn'
_symmetry_space_group_name_H-M 'P 1 21/n 1'
_atom_sites_solution_hydrogens geom
_atom_sites_solution_primary direct
_atom_sites_solution_secondary difmap
_audit_creation_method SHELXL-97
_cell_angle_alpha 90.00
_cell_angle_beta 90.902(2)
_cell_angle_gamma 90.00
_cell_formula_units_Z 4
_cell_length_a 16.034(2)
_cell_length_b 28.485(4)
_cell_length_c 27.230(4)
_cell_measurement_temperature 110(2)
_cell_volume 12435(3)
_computing_cell_refinement 'Bruker SMART'
_computing_data_collection 'Bruker SMART'
_computing_data_reduction 'Bruker SAINT'
_computing_molecular_graphics 'Bruker SHELXTL'
_computing_publication_material 'Bruker SHELXTL'
_computing_structure_refinement 'SHELXL-97 (Sheldrick, 1997)'
_computing_structure_solution 'SHELXS-97 (Sheldrick, 1990)'
_diffrn_ambient_temperature 110(2)
_diffrn_measured_fraction_theta_full 0.979
_diffrn_measured_fraction_theta_max 0.979
_diffrn_measurement_device_type 'CCD area detector'
_diffrn_measurement_method 'phi and omega scans'
_diffrn_radiation_monochromator graphite
_diffrn_radiation_source 'fine-focus sealed tube'
_diffrn_radiation_type MoK\a
_diffrn_radiation_wavelength 0.71073
_diffrn_reflns_av_R_equivalents 0.0405
_diffrn_reflns_av_sigmaI/netI 0.0274
_diffrn_reflns_limit_h_max 20
_diffrn_reflns_limit_h_min -20
_diffrn_reflns_limit_k_max 35
_diffrn_reflns_limit_k_min -37
_diffrn_reflns_limit_l_max 35
_diffrn_reflns_limit_l_min -32
_diffrn_reflns_number 139129
_diffrn_reflns_theta_full 27.58
_diffrn_reflns_theta_max 27.58
_diffrn_reflns_theta_min 1.03
_exptl_absorpt_coefficient_mu 1.129
_exptl_absorpt_correction_type 'Bruker SADABS V2.10'
_exptl_crystal_colour 'INTENSE RED'
_exptl_crystal_density_diffrn 1.351
_exptl_crystal_description BLOCK
_exptl_crystal_F_000 5316
_exptl_crystal_size_max 0.45
_exptl_crystal_size_mid 0.32
_exptl_crystal_size_min 0.15
_refine_diff_density_max 1.875
_refine_diff_density_min -0.757
_refine_diff_density_rms 0.119
_refine_ls_extinction_method none
_refine_ls_goodness_of_fit_ref 1.066
_refine_ls_hydrogen_treatment mixed
_refine_ls_matrix_type full
_refine_ls_number_parameters 1360
_refine_ls_number_reflns 28191
_refine_ls_number_restraints 714
_refine_ls_restrained_S_all 1.069
_refine_ls_R_factor_all 0.0931
_refine_ls_R_factor_gt 0.0706
_refine_ls_shift/su_max 4.470
_refine_ls_shift/su_mean 0.038
_refine_ls_structure_factor_coef Fsqd
_refine_ls_weighting_details 'calc w=1/[\s^2^(Fo^2^)+(0.1122P)^2^+32.8318P] where P=(Fo^2^+2Fc^2^)/3'
_refine_ls_weighting_scheme calc
_refine_ls_wR_factor_gt 0.1893
_refine_ls_wR_factor_ref 0.2201
_reflns_number_gt 21690
_reflns_number_total 28191
_reflns_threshold_expression >2sigma(I)
_cod_data_source_file ja063388ssi20060519_110510.cif
_cod_data_source_block 1
_cod_database_code 4110789

loop_
_symmetry_equiv_pos_as_xyz
'x, y, z'
'-x+1/2, y+1/2, -z+1/2'
'-x, -y, -z'
'x-1/2, -y-1/2, z-1/2'

loop_
_atom_site_label
_atom_site_type_symbol
_atom_site_fract_x
_atom_site_fract_y
_atom_site_fract_z
_atom_site_U_iso_or_equiv
_atom_site_adp_type
_atom_site_occupancy
_atom_site_symmetry_multiplicity
_atom_site_calc_flag
_atom_site_refinement_flags
C1A C 0.9121(19) 0.9133(6) 0.8788(8) 0.286(11) Uani 1 1 d U
H1A H 0.8528 0.9201 0.8794 0.343 Uiso 1 1 calc R
H1B H 0.9427 0.9427 0.8788 0.343 Uiso 1 1 calc R
C2A C 0.9988(14) 0.8510(6) 0.8623(6) 0.208(7) Uani 1 1 d U
H2A H 1.0412 0.8405 0.8393 0.249 Uiso 1 1 calc R
C3 C 0.8010(7) 0.8478(6) 0.9115(6) 0.207(8) Uani 1 1 d U
H3A H 0.7706 0.8199 0.9025 0.310 Uiso 1 1 calc R
H3B H 0.7975 0.8701 0.8851 0.310 Uiso 1 1 calc R
H3C H 0.7776 0.8612 0.9405 0.310 Uiso 1 1 calc R
C4 C 0.8919(9) 0.8353(8) 0.9214(6) 0.206(7) Uani 1 1 d U
C5A C 1.3607(4) 0.6418(3) 0.8504(3) 0.089(3) Uani 1 1 d U
C6A C 0.9114(11) 0.8118(8) 0.9681(5) 0.253(11) Uani 1 1 d U
H6A1 H 0.9201 0.7789 0.9623 0.380 Uiso 1 1 calc R
H6A2 H 0.8658 0.8158 0.9901 0.380 Uiso 1 1 calc R
H6A3 H 0.9610 0.8252 0.9823 0.380 Uiso 1 1 calc R
C7A C 1.0262(11) 0.8834(4) 0.6238(4) 0.188(8) Uani 1 1 d U
H7A1 H 0.9990 0.8643 0.5993 0.282 Uiso 1 1 calc R
H7A2 H 1.0831 0.8734 0.6280 0.282 Uiso 1 1 calc R
H7A3 H 1.0250 0.9157 0.6137 0.282 Uiso 1 1 calc R
C8A C 0.9910(6) 0.7776(6) 0.5084(4) 0.175(7) Uani 1 1 d U
H8A1 H 1.0201 0.7513 0.4947 0.263 Uiso 1 1 calc R
H8A2 H 1.0266 0.7933 0.5318 0.263 Uiso 1 1 calc R
H8A3 H 0.9757 0.7990 0.4825 0.263 Uiso 1 1 calc R
C9A C 0.9910(7) 0.4082(3) 0.6672(6) 0.174(7) Uani 1 1 d U
H8A1 H 0.9747 0.3774 0.6564 0.262 Uiso 1 1 calc R
H8A2 H 1.0225 0.4057 0.6974 0.262 Uiso 1 1 calc R
H8A3 H 1.0248 0.4226 0.6426 0.262 Uiso 1 1 calc R
Fe1 Fe 1.10643(4) 0.69164(2) 0.83269(2) 0.03421(14) Uani 1 1 d .
Fe2 Fe 1.07687(4) 0.74737(2) 0.72922(2) 0.03683(14) Uani 1 1 d .
Fe3 Fe 1.04945(4) 0.56945(2) 0.68573(2) 0.03923(15) Uani 1 1 d .
Fe4 Fe 0.88994(4) 0.56351(2) 0.76273(2) 0.03872(15) Uani 1 1 d .
Fe5 Fe 1.04173(4) 0.67758(2) 0.64468(2) 0.03509(14) Uani 1 1 d .
Fe6 Fe 1.18317(4) 0.64468(2) 0.73263(2) 0.03721(15) Uani 1 1 d .
Fe7 Fe 0.92749(4) 0.63862(2) 0.85464(2) 0.03856(15) Uani 1 1 d .
Fe8 Fe 0.79108(4) 0.66730(3) 0.76465(2) 0.03941(15) Uani 1 1 d .
Fe9 Fe 0.88225(4) 0.73716(2) 0.68698(2) 0.04008(15) Uani 1 1 d .
P10 P 0.87452(6) 0.62417(4) 0.66177(4) 0.0327(2) Uani 1 1 d U
P11 P 1.08224(7) 0.58102(4) 0.80617(4) 0.0369(2) Uani 1 1 d U
P12 P 0.92967(7) 0.74469(4) 0.80330(4) 0.0374(2) Uani 1 1 d U
O1 O 1.11575(16) 0.69236(10) 0.76469(10) 0.0336(6) Uani 1 1 d .
O30 O 1.08791(17) 0.63087(10) 0.69033(10) 0.0354(6) Uani 1 1 d .
O31 O 0.87229(18) 0.62421(11) 0.79257(10) 0.0380(6) Uani 1 1 d .
O25 O 0.92161(18) 0.58882(10) 0.69571(10) 0.0362(6) Uani 1 1 d U
O18 O 1.0536(2) 0.56962(12) 0.61233(12) 0.0470(7) Uani 1 1 d U
O41 O 0.93624(18) 0.64539(10) 0.62643(10) 0.0363(6) Uani 1 1 d U
O4 O 1.04694(17) 0.62448(10) 0.83313(10) 0.0362(6) Uani 1 1 d U
O34 O 0.98914(18) 0.71414(10) 0.69417(10) 0.0363(6) Uani 1 1 d .
O24 O 0.8797(2) 0.74029(12) 0.61429(11) 0.0441(7) Uani 1 1 d U
O3 O 0.9999(2) 0.77099(11) 0.77891(12) 0.0427(7) Uani 1 1 d U
O12 O 1.0918(2) 0.69551(12) 0.90548(11) 0.0439(7) Uani 1 1 d U
O16 O 0.86619(18) 0.72600(11) 0.76459(11) 0.0397(6) Uani 1 1 d U
O5 O 1.16166(18) 0.59369(11) 0.78047(12) 0.0414(7) Uani 1 1 d U
O7 O 0.96750(18) 0.70375(11) 0.83308(10) 0.0381(6) Uani 1 1 d U
O2 O 1.01728(19) 0.56253(11) 0.76843(11) 0.0399(6) Uani 1 1 d U
O11 O 1.0025(2) 0.50446(12) 0.67972(13) 0.0509(8) Uani 1 1 d U
O15 O 1.1386(2) 0.72622(12) 0.66301(12) 0.0457(7) Uani 1 1 d U
O19 O 1.2161(2) 0.66353(13) 0.85005(13) 0.0516(8) Uani 1 1 d U
O13 O 0.9792(2) 0.65228(13) 0.92172(11) 0.0484(8) Uani 1 1 d U
O36 O 0.7701(2) 0.55551(13) 0.74115(13) 0.0520(8) Uani 1 1 d U
O39 O 1.1586(2) 0.53792(12) 0.69112(13) 0.0506(8) Uani 1 1 d U
O32 O 1.1550(2) 0.75593(12) 0.83734(12) 0.0456(7) Uani 1 1 d U
O26 O 0.7436(2) 0.68818(16) 0.82846(13) 0.0614(10) Uani 1 1 d U
O22 O 1.0520(3) 0.80809(12) 0.69200(14) 0.0580(9) Uani 1 1 d U
O14 O 1.2508(2) 0.68726(14) 0.68651(14) 0.0538(9) Uani 1 1 d U
O40 O 1.2546(2) 0.59491(13) 0.69812(14) 0.0525(8) Uani 1 1 d U
O37 O 0.9127(3) 0.57422(14) 0.88251(12) 0.0603(10) Uani 1 1 d U
O8 O 0.7634(2) 0.75584(14) 0.68372(13) 0.0548(9) Uani 1 1 d U
O9 O 0.6986(2) 0.70950(15) 0.73714(13) 0.0534(9) Uani 1 1 d U
O17 O 1.0990(2) 0.64176(13) 0.59097(12) 0.0503(8) Uani 1 1 d U
O38 O 0.8635(2) 0.52747(13) 0.82403(12) 0.0571(9) Uani 1 1 d U
O20 O 1.2823(2) 0.65967(14) 0.77824(15) 0.0562(9) Uani 1 1 d U
O33 O 1.1734(2) 0.78244(12) 0.76054(13) 0.0496(8) Uani 1 1 d U
O10 O 0.8984(2) 0.49880(12) 0.73346(13) 0.0503(8) Uani 1 1 d U
O21 O 0.9117(3) 0.80483(13) 0.69164(15) 0.0601(10) Uani 1 1 d U
O27 O 0.8244(2) 0.66027(18) 0.88841(12) 0.0646(11) Uani 1 1 d U
O23 O 1.0094(2) 0.72444(12) 0.59037(12) 0.0473(8) Uani 1 1 d U
O35 O 0.7000(2) 0.61972(16) 0.76051(16) 0.0632(10) Uani 1 1 d U
C10 C 0.8005(3) 0.59058(16) 0.62634(16) 0.0397(9) Uani 1 1 d U
H10A H 0.8292 0.5638 0.6126 0.048 Uiso 1 1 calc R
H10B H 0.7587 0.5786 0.6484 0.048 Uiso 1 1 calc R
C11 C 0.9375(3) 0.74067(17) 0.58331(17) 0.0472(11) Uani 1 1 d U
C12 C 1.2172(3) 0.71725(19) 0.65998(18) 0.0485(11) Uani 1 1 d U
C13 C 0.8765(3) 0.7847(2) 0.84261(19) 0.0525(12) Uani 1 1 d U
H13A H 0.8484 0.8082 0.8225 0.063 Uiso 1 1 calc R
H13B H 0.8341 0.7677 0.8603 0.063 Uiso 1 1 calc R
C14 C 1.1070(3) 0.53862(17) 0.85267(18) 0.0491(11) Uani 1 1 d U
H14A H 1.1383 0.5542 0.8787 0.059 Uiso 1 1 calc R
H14B H 1.0553 0.5275 0.8666 0.059 Uiso 1 1 calc R
C15 C 1.0441(3) 0.67433(18) 0.93397(17) 0.0465(10) Uani 1 1 d U
C16 C 1.2324(3) 0.55414(19) 0.68724(19) 0.0498(11) Uani 1 1 d U
C17 C 0.7584(3) 0.6779(2) 0.87283(18) 0.0589(15) Uani 1 1 d U
C18 C 1.3003(3) 0.5196(2) 0.6705(2) 0.0607(14) Uani 1 1 d U
C19 C 1.0820(3) 0.5992(2) 0.58202(19) 0.0550(13) Uani 1 1 d U
C20 C 0.7562(3) 0.61651(18) 0.58470(18) 0.0518(12) Uani 1 1 d U
H20 H 0.7997 0.6314 0.5651 0.062 Uiso 1 1 calc R
C21 C 1.1924(3) 0.78051(16) 0.80530(19) 0.0476(11) Uani 1 1 d U
C22 C 0.9814(4) 0.82597(19) 0.6874(2) 0.0632(15) Uani 1 1 d U
C23 C 0.7042(3) 0.5771(2) 0.75154(17) 0.0528(13) Uani 1 1 d U
C24 C 1.2801(3) 0.6569(2) 0.8237(2) 0.0590(14) Uani 1 1 d U
C25 C 1.2653(4) 0.8112(2) 0.8231(2) 0.0663(16) Uani 1 1 d U
C26 C 0.9412(3) 0.48371(17) 0.6990(2) 0.0509(12) Uani 1 1 d U
C27 C 1.2690(4) 0.7435(3) 0.6230(2) 0.0713(19) Uani 1 1 d U
C28 C 0.6212(4) 0.6109(2) 0.5453(3) 0.0760(18) Uani 1 1 d U
H28 H 0.5877 0.6038 0.5158 0.091 Uiso 1 1 calc R
C29 C 1.1572(4) 0.49606(18) 0.83561(19) 0.0564(13) Uani 1 1 d U
H29 H 1.2050 0.5081 0.8175 0.068 Uiso 1 1 calc R
C30 C 0.8750(3) 0.5381(2) 0.86862(19) 0.0556(13) Uani 1 1 d U
C31 C 1.0686(7) 0.4080(3) 0.8643(3) 0.108(3) Uani 1 1 d U
H31A H 1.0521 0.4164 0.8973 0.130 Uiso 1 1 calc R
H31B H 1.0511 0.3760 0.8575 0.130 Uiso 1 1 calc R
C32 C 1.2627(4) 0.4845(3) 0.6342(3) 0.084(2) Uani 1 1 d U
H32A H 1.2186 0.4675 0.6496 0.126 Uiso 1 1 calc R
H32B H 1.3050 0.4630 0.6239 0.126 Uiso 1 1 calc R
H32C H 1.2407 0.5010 0.6061 0.126 Uiso 1 1 calc R
C33 C 0.7031(4) 0.5843(2) 0.5481(2) 0.0712(17) Uani 1 1 d U
C34 C 0.7472(5) 0.5851(3) 0.4951(2) 0.085(2) Uani 1 1 d U
H34A H 0.7214 0.5620 0.4740 0.127 Uiso 1 1 calc R
H34B H 0.8054 0.5780 0.4991 0.127 Uiso 1 1 calc R
H34C H 0.7408 0.6156 0.4806 0.127 Uiso 1 1 calc R
C35 C 1.1611(6) 0.4718(3) 0.9275(2) 0.098(3) Uani 1 1 d U
H35A H 1.1679 0.4438 0.9468 0.146 Uiso 1 1 calc R
H35B H 1.1030 0.4799 0.9256 0.146 Uiso 1 1 calc R
H35C H 1.1917 0.4970 0.9427 0.146 Uiso 1 1 calc R
C36 C 0.6233(4) 0.5480(3) 0.7544(2) 0.0696(18) Uani 1 1 d U
C37 C 0.7005(3) 0.7429(2) 0.7075(2) 0.0560(14) Uani 1 1 d U
C38 C 1.0938(5) 0.5826(3) 0.5293(2) 0.088(2) Uani 1 1 d U
C39 C 1.1632(6) 0.4138(2) 0.8578(3) 0.089(2) Uani 1 1 d U
H39 H 1.1963 0.3875 0.8708 0.107 Uiso 1 1 calc R
C40 C 1.4341(5) 0.6700(4) 0.8287(7) 0.191(7) Uani 1 1 d U
H40A H 1.4212 0.7029 0.8293 0.286 Uiso 1 1 calc R
H40B H 1.4428 0.6602 0.7954 0.286 Uiso 1 1 calc R
H40C H 1.4838 0.6642 0.8479 0.286 Uiso 1 1 calc R
C41 C 1.3397(5) 0.8004(4) 0.7912(4) 0.112(3) Uani 1 1 d U
H41A H 1.3847 0.8213 0.7996 0.168 Uiso 1 1 calc R
H41B H 1.3243 0.8045 0.7573 0.168 Uiso 1 1 calc R
H41C H 1.3571 0.7685 0.7967 0.168 Uiso 1 1 calc R
C42 C 0.6886(3) 0.6892(3) 0.9091(2) 0.0724(19) Uani 1 1 d U
C43 C 1.2498(9) 0.7258(5) 0.5748(3) 0.170(6) Uani 1 1 d U
H43A H 1.2831 0.7419 0.5511 0.254 Uiso 1 1 calc R
H43B H 1.1918 0.7309 0.5673 0.254 Uiso 1 1 calc R
H43C H 1.2616 0.6928 0.5736 0.254 Uiso 1 1 calc R
C44 C 0.8710(10) 0.7237(4) 0.5055(3) 0.163(6) Uani 1 1 d U
H44A H 0.8257 0.7373 0.4869 0.245 Uiso 1 1 calc R
H44B H 0.8495 0.7013 0.5283 0.245 Uiso 1 1 calc R
H44C H 0.9085 0.7082 0.4836 0.245 Uiso 1 1 calc R
C45 C 0.6332(4) 0.6450(3) 0.9094(3) 0.085(2) Uani 1 1 d U
H45A H 0.5904 0.6486 0.9333 0.128 Uiso 1 1 calc R
H45B H 0.6667 0.6180 0.9175 0.128 Uiso 1 1 calc R
H45C H 0.6080 0.6407 0.8775 0.128 Uiso 1 1 calc R
C46 C 0.9167(5) 0.43671(19) 0.6751(2) 0.0679(17) Uani 1 1 d U
C47 C 0.9163(4) 0.7611(2) 0.5327(2) 0.0645(15) Uani 1 1 d U
C48 C 1.0685(5) 0.6734(3) 0.98859(19) 0.077(2) Uani 1 1 d U
C49 C 1.3723(5) 0.5907(4) 0.8390(3) 0.105(3) Uani 1 1 d U
H49A H 1.4211 0.5792 0.8560 0.158 Uiso 1 1 calc R
H49B H 1.3790 0.5867 0.8042 0.158 Uiso 1 1 calc R
H49C H 1.3243 0.5734 0.8494 0.158 Uiso 1 1 calc R
C50 C 0.5483(4) 0.5795(4) 0.7425(4) 0.110(3) Uani 1 1 d U
H50A H 0.5514 0.5902 0.7091 0.165 Uiso 1 1 calc R
H50B H 0.5489 0.6061 0.7642 0.165 Uiso 1 1 calc R
H50C H 0.4977 0.5621 0.7468 0.165 Uiso 1 1 calc R
C51 C 1.1202(6) 0.7152(3) 1.0018(2) 0.099(3) Uani 1 1 d U
H51A H 1.0851 0.7424 1.0035 0.148 Uiso 1 1 calc R
H51B H 1.1616 0.7200 0.9772 0.148 Uiso 1 1 calc R
H51C H 1.1472 0.7101 1.0330 0.148 Uiso 1 1 calc R
C52 C 0.6939(5) 0.5330(2) 0.5640(2) 0.0741(19) Uani 1 1 d U
H52A H 0.6769 0.5318 0.5976 0.111 Uiso 1 1 calc R
H52B H 0.7465 0.5172 0.5608 0.111 Uiso 1 1 calc R
H52C H 0.6527 0.5178 0.5436 0.111 Uiso 1 1 calc R
C53 C 0.8713(5) 0.4496(2) 0.6281(2) 0.083(2) Uani 1 1 d U
H53A H 0.9085 0.4661 0.6069 0.124 Uiso 1 1 calc R
H53B H 0.8245 0.4693 0.6355 0.124 Uiso 1 1 calc R
H53C H 0.8520 0.4215 0.6120 0.124 Uiso 1 1 calc R
C54 C 0.6963(4) 0.6547(2) 0.5985(2) 0.0666(15) Uani 1 1 d U
H54 H 0.7226 0.6830 0.6121 0.080 Uiso 1 1 calc R
C55 C 0.8124(5) 0.4594(3) 0.8870(2) 0.082(2) Uani 1 1 d U
H55A H 0.7702 0.4651 0.8624 0.122 Uiso 1 1 calc R
H55B H 0.7897 0.4403 0.9126 0.122 Uiso 1 1 calc R
H55C H 0.8586 0.4434 0.8725 0.122 Uiso 1 1 calc R
C56 C 1.3350(5) 0.4960(3) 0.7170(3) 0.082(2) Uani 1 1 d U
H56A H 1.2921 0.4773 0.7316 0.122 Uiso 1 1 calc R
H56B H 1.3534 0.5195 0.7399 0.122 Uiso 1 1 calc R
H56C H 1.3812 0.4762 0.7087 0.122 Uiso 1 1 calc R
C57 C 0.8418(4) 0.5056(2) 0.9084(2) 0.0680(17) Uani 1 1 d U
C58 C 0.6372(5) 0.7307(3) 0.8915(3) 0.093(2) Uani 1 1 d U
H58A H 0.6720 0.7580 0.8897 0.139 Uiso 1 1 calc R
H58B H 0.5928 0.7363 0.9140 0.139 Uiso 1 1 calc R
H58C H 0.6141 0.7240 0.8595 0.139 Uiso 1 1 calc R
C59 C 0.6498(5) 0.6620(2) 0.5483(3) 0.0792(19) Uani 1 1 d U
H59A H 0.6038 0.6841 0.5503 0.095 Uiso 1 1 calc R
H59B H 0.6868 0.6707 0.5220 0.095 Uiso 1 1 calc R
C60 C 1.2791(7) 0.8062(4) 0.8774(3) 0.136(5) Uani 1 1 d U
H60A H 1.2292 0.8149 0.8942 0.204 Uiso 1 1 calc R
H60B H 1.3240 0.8264 0.8878 0.204 Uiso 1 1 calc R
H60C H 1.2931 0.7743 0.8850 0.204 Uiso 1 1 calc R
C61 C 0.5748(4) 0.6040(3) 0.5923(3) 0.0798(19) Uani 1 1 d U
H61D H 0.5736 0.5712 0.6016 0.096 Uiso 1 1 calc R
H61E H 0.5181 0.6157 0.5894 0.096 Uiso 1 1 calc R
C62 C 1.1927(6) 0.4636(3) 0.8775(3) 0.091(2) Uani 1 1 d U
C63 C 0.9340(4) 0.8096(3) 0.8797(3) 0.085(2) Uani 1 1 d U
H107 H 0.9684 0.7851 0.8950 0.102 Uiso 1 1 calc R
C64 C 1.3707(4) 0.5469(3) 0.6458(3) 0.087(2) Uani 1 1 d U
H64F H 1.4144 0.5256 0.6370 0.130 Uiso 1 1 calc R
H64G H 1.3926 0.5701 0.6682 0.130 Uiso 1 1 calc R
H64H H 1.3493 0.5622 0.6168 0.130 Uiso 1 1 calc R
C65 C 0.9104(5) 0.4978(3) 0.9473(2) 0.0726(17) Uani 1 1 d U
H65A H 0.9561 0.4813 0.9330 0.109 Uiso 1 1 calc R
H65B H 0.8886 0.4797 0.9740 0.109 Uiso 1 1 calc R
H65C H 0.9295 0.5277 0.9595 0.109 Uiso 1 1 calc R
C66 C 0.6200(4) 0.7710(3) 0.6986(3) 0.088(2) Uani 1 1 d U
C67 C 1.1106(5) 0.4615(2) 0.8015(3) 0.081(2) Uani 1 1 d U
H112 H 1.1008 0.4741 0.7685 0.097 Uiso 1 1 calc R
C68 C 0.7273(4) 0.6972(5) 0.9603(2) 0.134(5) Uani 1 1 d U
H68D H 0.7603 0.7253 0.9601 0.200 Uiso 1 1 calc R
H68E H 0.7621 0.6709 0.9690 0.200 Uiso 1 1 calc R
H68F H 0.6837 0.7003 0.9839 0.200 Uiso 1 1 calc R
C69 C 1.1232(11) 0.6310(4) 0.9944(5) 0.186(7) Uani 1 1 d U
H69G H 1.1650 0.6313 0.9695 0.279 Uiso 1 1 calc R
H69H H 1.0899 0.6031 0.9910 0.279 Uiso 1 1 calc R
H69I H 1.1497 0.6315 1.0262 0.279 Uiso 1 1 calc R
C70 C 0.7681(4) 0.5319(3) 0.9318(2) 0.0771(19) Uani 1 1 d U
H70J H 0.7861 0.5625 0.9422 0.116 Uiso 1 1 calc R
H70K H 0.7488 0.5145 0.9596 0.116 Uiso 1 1 calc R
H70L H 0.7235 0.5350 0.9080 0.116 Uiso 1 1 calc R
C71 C 0.9906(7) 0.6706(6) 1.0197(3) 0.178(7) Uani 1 1 d U
H71A H 1.0059 0.6739 1.0538 0.266 Uiso 1 1 calc R
H71B H 0.9639 0.6408 1.0146 0.266 Uiso 1 1 calc R
H71C H 0.9529 0.6953 1.0104 0.266 Uiso 1 1 calc R
C72 C 1.0312(5) 0.4431(2) 0.8252(3) 0.0767(18) Uani 1 1 d U
H72D H 0.9954 0.4271 0.8015 0.092 Uiso 1 1 calc R
H72E H 1.0001 0.4682 0.8406 0.092 Uiso 1 1 calc R
C73 C 0.5950(6) 0.7711(5) 0.6484(3) 0.155(6) Uani 1 1 d U
H73F H 0.5418 0.7863 0.6449 0.233 Uiso 1 1 calc R
H73G H 0.5907 0.7394 0.6368 0.233 Uiso 1 1 calc R
H73H H 0.6355 0.7877 0.6295 0.233 Uiso 1 1 calc R
C74 C 0.8920(8) 0.8950(3) 0.6677(7) 0.224(10) Uani 1 1 d U
H74I H 0.8625 0.8915 0.6979 0.336 Uiso 1 1 calc R
H74J H 0.8647 0.8770 0.6424 0.336 Uiso 1 1 calc R
H74K H 0.8925 0.9275 0.6584 0.336 Uiso 1 1 calc R
C75 C 0.9791(6) 0.8781(2) 0.6745(4) 0.109(3) Uani 1 1 d U
C76 C 0.6182(5) 0.5331(3) 0.8081(2) 0.086(2) Uani 1 1 d U
H76D H 0.5691 0.5144 0.8126 0.129 Uiso 1 1 calc R
H76E H 0.6156 0.5605 0.8285 0.129 Uiso 1 1 calc R
H76F H 0.6667 0.5150 0.8169 0.129 Uiso 1 1 calc R
C77 C 0.9431(6) 0.8771(4) 0.9310(4) 0.120(4) Uani 1 1 d U
H137 H 0.9387 0.8914 0.9636 0.144 Uiso 1 1 calc R
C78 C 1.2415(7) 0.8625(3) 0.8121(4) 0.118(4) Uani 1 1 d U
H78A H 1.1904 0.8700 0.8282 0.177 Uiso 1 1 calc R
H78B H 1.2343 0.8665 0.7773 0.177 Uiso 1 1 calc R
H78C H 1.2851 0.8829 0.8239 0.177 Uiso 1 1 calc R
C79 C 0.8512(8) 0.4119(3) 0.7081(3) 0.123(4) Uani 1 1 d U
H79A H 0.8310 0.3841 0.6919 0.184 Uiso 1 1 calc R
H79B H 0.8054 0.4328 0.7138 0.184 Uiso 1 1 calc R
H79C H 0.8768 0.4034 0.7390 0.184 Uiso 1 1 calc R
C80 C 0.8555(6) 0.8012(4) 0.5389(3) 0.115(3) Uani 1 1 d U
H80A H 0.8740 0.8209 0.5655 0.172 Uiso 1 1 calc R
H80B H 0.8013 0.7889 0.5459 0.172 Uiso 1 1 calc R
H80C H 0.8526 0.8193 0.5091 0.172 Uiso 1 1 calc R
C81 C 1.1762(14) 0.5971(8) 0.5149(6) 0.378(18) Uani 1 1 d U
H81D H 1.2025 0.6140 0.5414 0.566 Uiso 1 1 calc R
H81E H 1.1720 0.6170 0.4865 0.566 Uiso 1 1 calc R
H81F H 1.2089 0.5699 0.5073 0.566 Uiso 1 1 calc R
C82 C 1.1682(7) 0.4197(3) 0.8022(3) 0.107(3) Uani 1 1 d U
H82A H 1.2240 0.4271 0.7912 0.128 Uiso 1 1 calc R
H82B H 1.1459 0.3930 0.7842 0.128 Uiso 1 1 calc R
O6 O 0.83266(18) 0.66257(11) 0.69301(10) 0.0374(6) Uani 1 1 d U
C83 C 1.3545(7) 0.6490(7) 0.9043(4) 0.236(10) Uani 1 1 d U
H83A H 1.3159 0.6267 0.9175 0.354 Uiso 1 1 calc R
H83B H 1.3352 0.6803 0.9107 0.354 Uiso 1 1 calc R
H83C H 1.4084 0.6446 0.9195 0.354 Uiso 1 1 calc R
C84 C 1.0218(14) 0.5965(7) 0.5023(4) 0.293(14) Uani 1 1 d U
H84D H 1.0231 0.6298 0.4971 0.439 Uiso 1 1 calc R
H84E H 0.9729 0.5884 0.5204 0.439 Uiso 1 1 calc R
H84F H 1.0204 0.5806 0.4712 0.439 Uiso 1 1 calc R
C85 C 0.6276(4) 0.6339(3) 0.6301(3) 0.0801(19) Uani 1 1 d U
H85A H 0.5940 0.6583 0.6446 0.096 Uiso 1 1 calc R
H85B H 0.6508 0.6142 0.6560 0.096 Uiso 1 1 calc R
C86 C 1.1014(9) 0.5305(4) 0.5273(3) 0.159(6) Uani 1 1 d U
H86A H 1.1154 0.5211 0.4946 0.238 Uiso 1 1 calc R
H86B H 1.0493 0.5165 0.5361 0.238 Uiso 1 1 calc R
H86C H 1.1443 0.5204 0.5498 0.238 Uiso 1 1 calc R
C87 C 1.0305(6) 0.9051(3) 0.7118(4) 0.114(4) Uani 1 1 d U
H87D H 1.0313 0.9377 0.7030 0.172 Uiso 1 1 calc R
H87E H 1.0865 0.8931 0.7125 0.172 Uiso 1 1 calc R
H87F H 1.0066 0.9015 0.7437 0.172 Uiso 1 1 calc R
C88 C 1.2859(6) 0.4644(4) 0.8783(4) 0.132(4) Uani 1 1 d U
H88C H 1.3051 0.4953 0.8871 0.198 Uiso 1 1 calc R
H88D H 1.3061 0.4564 0.8464 0.198 Uiso 1 1 calc R
H88E H 1.3066 0.4421 0.9020 0.198 Uiso 1 1 calc R
C89A C 0.6247(5) 0.5087(4) 0.7195(3) 0.113(4) Uani 1 1 d U
H89A H 0.6669 0.4867 0.7295 0.170 Uiso 1 1 calc R
H89B H 0.6368 0.5204 0.6873 0.170 Uiso 1 1 calc R
H89C H 0.5713 0.4935 0.7188 0.170 Uiso 1 1 calc R
C90A C 1.0320(9) 0.8589(5) 0.9159(6) 0.193(7) Uani 1 1 d U
H90A H 1.0753 0.8826 0.9185 0.232 Uiso 1 1 calc R
H90B H 1.0488 0.8302 0.9325 0.232 Uiso 1 1 calc R
C91 C 0.5511(7) 0.7537(7) 0.7296(4) 0.230(10) Uani 1 1 d U
H91I H 0.5613 0.7627 0.7632 0.346 Uiso 1 1 calc R
H92J H 0.5481 0.7201 0.7275 0.346 Uiso 1 1 calc R
H93K H 0.4993 0.7670 0.7183 0.346 Uiso 1 1 calc R
C92A C 1.2571(18) 0.7900(4) 0.6292(8) 0.375(18) Uani 1 1 d U
H92G H 1.2151 0.8008 0.6064 0.563 Uiso 1 1 calc R
H92H H 1.3084 0.8063 0.6235 0.563 Uiso 1 1 calc R
H92I H 1.2393 0.7959 0.6621 0.563 Uiso 1 1 calc R
C93A C 0.6385(11) 0.8187(6) 0.7147(11) 0.344(16) Uani 1 1 d U
H93C H 0.6580 0.8367 0.6874 0.516 Uiso 1 1 calc R
H93D H 0.6807 0.8179 0.7401 0.516 Uiso 1 1 calc R
H93E H 0.5888 0.8329 0.7273 0.516 Uiso 1 1 calc R
C94 C 1.3514(7) 0.7411(11) 0.6329(7) 0.360(17) Uani 1 1 d U
H94J H 1.3817 0.7458 0.6032 0.540 Uiso 1 1 calc R
H94K H 1.3647 0.7108 0.6463 0.540 Uiso 1 1 calc R
H94L H 1.3665 0.7650 0.6562 0.540 Uiso 1 1 calc R
C95A C 0.931(2) 0.8870(7) 0.8392(8) 0.282(10) Uani 1 1 d U
H95G H 0.9550 0.9059 0.8134 0.338 Uiso 1 1 calc R
H95H H 0.8825 0.8706 0.8263 0.338 Uiso 1 1 calc R

loop_
_atom_site_aniso_label
_atom_site_aniso_U_11
_atom_site_aniso_U_22
_atom_site_aniso_U_33
_atom_site_aniso_U_23
_atom_site_aniso_U_13
_atom_site_aniso_U_12
C1A 0.53(3) 0.109(11) 0.215(19) -0.018(11) -0.04(2) 0.115(16)
C2A 0.310(18) 0.148(11) 0.162(12) -0.018(10) -0.090(12) 0.010(12)
C3 0.102(8) 0.245(16) 0.276(18) -0.171(15) 0.058(10) 0.024(9)
C4 0.121(9) 0.322(17) 0.175(11) -0.169(12) 0.003(8) 0.021(11)
C5A 0.056(3) 0.125(6) 0.086(5) -0.047(4) -0.038(3) 0.036(4)
C6A 0.227(18) 0.41(3) 0.126(11) 0.145(15) -0.047(11) -0.058(19)
C7A 0.319(19) 0.115(8) 0.127(9) 0.071(7) -0.094(11) -0.114(11)
C8A 0.081(6) 0.325(18) 0.121(8) 0.161(11) 0.012(5) -0.003(8)
C9A 0.110(7) 0.067(5) 0.343(19) -0.098(9) -0.066(10) 0.022(5)
Fe1 0.0319(3) 0.0390(3) 0.0316(3) -0.0055(2) -0.0033(2) -0.0029(2)
Fe2 0.0400(3) 0.0339(3) 0.0366(3) -0.0024(2) 0.0014(2) -0.0049(2)
Fe3 0.0375(3) 0.0374(3) 0.0427(3) -0.0093(3) -0.0035(3) 0.0008(2)
Fe4 0.0409(3) 0.0443(3) 0.0308(3) 0.0046(2) -0.0043(2) -0.0128(3)
Fe5 0.0358(3) 0.0426(3) 0.0269(3) -0.0002(2) 0.0029(2) -0.0060(2)
Fe6 0.0292(3) 0.0411(3) 0.0413(3) -0.0097(3) 0.0022(2) -0.0010(2)
Fe7 0.0340(3) 0.0577(4) 0.0240(3) 0.0009(2) -0.0012(2) -0.0080(3)
Fe8 0.0276(3) 0.0627(4) 0.0280(3) -0.0052(3) 0.0008(2) -0.0021(3)
Fe9 0.0412(3) 0.0440(3) 0.0349(3) 0.0010(3) -0.0042(2) 0.0053(3)
P10 0.0332(5) 0.0411(5) 0.0238(5) -0.0008(4) -0.0022(4) -0.0039(4)
P11 0.0401(5) 0.0353(5) 0.0350(5) -0.0013(4) -0.0091(4) 0.0015(4)
P12 0.0347(5) 0.0442(6) 0.0332(5) -0.0107(4) -0.0028(4) 0.0071(4)
O1 0.0294(13) 0.0370(14) 0.0342(14) -0.0059(11) -0.0016(11) -0.0005(11)
O30 0.0341(14) 0.0383(14) 0.0338(14) -0.0087(12) 0.0022(11) -0.0020(11)
O31 0.0346(14) 0.0541(18) 0.0252(13) 0.0008(12) -0.0012(11) -0.0074(13)
O25 0.0387(14) 0.0402(15) 0.0295(14) -0.0002(11) -0.0027(11) -0.0047(12)
O18 0.0503(18) 0.0506(18) 0.0401(17) -0.0158(14) 0.0016(14) 0.0007(14)
O41 0.0370(14) 0.0458(16) 0.0259(13) 0.0000(11) -0.0001(11) -0.0056(12)
O4 0.0346(14) 0.0399(15) 0.0339(15) 0.0002(12) -0.0042(11) 0.0001(12)
O34 0.0402(15) 0.0365(14) 0.0322(14) -0.0023(11) -0.0014(11) -0.0013(12)
O24 0.0484(17) 0.0497(18) 0.0340(16) 0.0072(13) -0.0058(13) 0.0003(14)
O3 0.0484(17) 0.0357(15) 0.0441(17) -0.0100(13) -0.0012(13) 0.0021(13)
O12 0.0465(17) 0.0532(18) 0.0318(15) -0.0017(13) -0.0077(13) -0.0087(14)
O16 0.0368(15) 0.0490(17) 0.0333(15) -0.0090(13) -0.0030(12) 0.0033(13)
O5 0.0378(15) 0.0429(16) 0.0431(17) -0.0051(13) -0.0079(12) 0.0072(12)
O7 0.0351(14) 0.0490(17) 0.0302(14) -0.0084(12) -0.0011(11) 0.0001(12)
O2 0.0425(16) 0.0392(15) 0.0377(16) -0.0022(12) -0.0078(12) -0.0011(12)
O11 0.060(2) 0.0424(17) 0.0504(19) -0.0133(15) -0.0068(16) -0.0016(15)
O15 0.0450(17) 0.0533(19) 0.0389(17) -0.0003(14) 0.0036(13) -0.0122(14)
O19 0.0424(17) 0.060(2) 0.051(2) -0.0172(16) -0.0165(15) 0.0064(15)
O13 0.0467(17) 0.071(2) 0.0271(15) 0.0015(14) -0.0047(13) -0.0120(16)
O36 0.0454(18) 0.065(2) 0.0448(18) -0.0026(16) -0.0093(14) -0.0184(16)
O39 0.0461(18) 0.0460(18) 0.060(2) -0.0158(15) -0.0042(15) 0.0083(14)
O32 0.0513(18) 0.0463(17) 0.0392(17) -0.0118(13) -0.0019(14) -0.0110(14)
O26 0.0443(18) 0.105(3) 0.0355(18) -0.0111(18) 0.0071(14) 0.0089(19)
O22 0.081(3) 0.0373(17) 0.056(2) 0.0060(15) -0.0035(19) -0.0082(17)
O14 0.0382(17) 0.068(2) 0.055(2) -0.0095(18) 0.0094(15) -0.0098(16)
O40 0.0368(16) 0.059(2) 0.062(2) -0.0201(17) 0.0059(15) 0.0041(15)
O37 0.073(2) 0.073(2) 0.0340(17) 0.0163(16) -0.0110(16) -0.030(2)
O8 0.051(2) 0.068(2) 0.0456(19) -0.0030(16) -0.0068(15) 0.0226(17)
O9 0.0347(16) 0.080(3) 0.0453(19) -0.0110(18) -0.0019(14) 0.0127(16)
O17 0.0497(18) 0.067(2) 0.0342(16) -0.0092(15) 0.0111(14) -0.0108(16)
O38 0.073(2) 0.060(2) 0.0378(18) 0.0119(15) -0.0043(16) -0.0208(18)
O20 0.0312(15) 0.071(2) 0.067(2) -0.0211(19) -0.0050(15) -0.0023(15)
O33 0.0511(18) 0.0504(19) 0.0472(19) -0.0042(15) -0.0008(15) -0.0166(15)
O10 0.060(2) 0.0461(18) 0.0442(18) -0.0001(15) -0.0072(16) -0.0172(15)
O21 0.076(3) 0.0418(19) 0.062(2) -0.0017(16) -0.0214(19) 0.0147(18)
O27 0.0394(18) 0.126(4) 0.0287(16) -0.0111(19) 0.0021(13) -0.005(2)
O23 0.0493(18) 0.0564(19) 0.0363(16) 0.0108(14) 0.0003(13) -0.0106(15)
O35 0.0368(17) 0.083(3) 0.070(3) -0.006(2) -0.0005(16) -0.0135(18)
C10 0.041(2) 0.044(2) 0.034(2) -0.0026(17) -0.0090(17) -0.0035(18)
C11 0.060(3) 0.047(2) 0.035(2) 0.0104(19) -0.010(2) -0.010(2)
C12 0.041(2) 0.059(3) 0.045(3) -0.006(2) 0.006(2) -0.018(2)
C13 0.043(2) 0.065(3) 0.050(3) -0.019(2) -0.003(2) 0.019(2)
C14 0.065(3) 0.043(2) 0.040(2) -0.0001(19) -0.013(2) 0.008(2)
C15 0.051(3) 0.056(3) 0.033(2) 0.0008(19) -0.0111(19) -0.002(2)
C16 0.042(2) 0.058(3) 0.049(3) -0.021(2) -0.006(2) 0.012(2)
C17 0.036(2) 0.109(5) 0.033(2) -0.016(3) 0.0065(18) -0.009(3)
C18 0.050(3) 0.066(3) 0.066(3) -0.020(3) -0.007(2) 0.020(2)
C19 0.046(3) 0.078(4) 0.040(3) -0.024(3) 0.004(2) 0.000(2)
C20 0.062(3) 0.052(3) 0.042(3) 0.001(2) -0.020(2) -0.006(2)
C21 0.051(3) 0.039(2) 0.053(3) -0.012(2) 0.005(2) -0.0108(19)
C22 0.089(4) 0.038(3) 0.062(3) 0.001(2) -0.028(3) -0.005(3)
C23 0.034(2) 0.091(4) 0.034(2) -0.002(2) -0.0041(17) -0.019(2)
C24 0.037(2) 0.069(3) 0.071(4) -0.027(3) -0.016(2) 0.011(2)
C25 0.069(4) 0.070(4) 0.060(3) -0.015(3) -0.005(3) -0.033(3)
C26 0.058(3) 0.040(2) 0.054(3) 0.004(2) -0.020(2) -0.011(2)
C27 0.065(3) 0.104(5) 0.045(3) -0.005(3) 0.021(3) -0.047(3)
C28 0.073(4) 0.077(4) 0.077(4) 0.001(3) -0.032(3) -0.001(3)
C29 0.077(4) 0.047(3) 0.045(3) 0.004(2) -0.005(2) 0.016(2)
C30 0.056(3) 0.071(3) 0.040(3) 0.017(2) -0.007(2) -0.018(3)
C31 0.168(9) 0.067(5) 0.089(6) 0.011(4) -0.006(6) -0.007(5)
C32 0.075(4) 0.083(4) 0.093(5) -0.048(4) -0.019(4) 0.035(4)
C33 0.082(4) 0.065(3) 0.065(4) -0.004(3) -0.041(3) -0.002(3)
C34 0.098(5) 0.109(6) 0.046(3) -0.016(3) -0.025(3) 0.010(4)
C35 0.144(7) 0.097(5) 0.051(4) 0.020(4) -0.036(4) 0.016(5)
C36 0.048(3) 0.109(5) 0.052(3) -0.005(3) 0.003(2) -0.037(3)
C37 0.046(3) 0.074(4) 0.048(3) -0.016(3) -0.014(2) 0.025(2)
C38 0.104(5) 0.112(6) 0.047(3) -0.037(4) 0.023(3) -0.025(4)
C39 0.137(7) 0.051(3) 0.079(5) 0.016(3) -0.004(5) 0.027(4)
C40 0.044(4) 0.141(10) 0.38(2) -0.021(12) -0.071(8) 0.000(5)
C41 0.065(4) 0.148(8) 0.123(7) -0.019(6) -0.007(4) -0.046(5)
C42 0.036(2) 0.137(6) 0.044(3) -0.021(3) 0.012(2) -0.009(3)
C43 0.228(14) 0.212(13) 0.071(6) 0.000(7) 0.062(7) -0.118(11)
C44 0.299(17) 0.127(8) 0.062(5) 0.015(5) -0.089(8) -0.046(10)
C45 0.045(3) 0.129(7) 0.081(5) 0.010(4) 0.018(3) 0.000(4)
C46 0.102(5) 0.039(3) 0.062(3) -0.003(2) -0.022(3) -0.016(3)
C47 0.076(4) 0.076(4) 0.041(3) 0.023(3) -0.012(3) -0.007(3)
C48 0.103(5) 0.098(5) 0.030(2) 0.013(3) -0.027(3) -0.045(4)
C49 0.075(5) 0.145(8) 0.095(6) -0.006(5) -0.020(4) 0.053(5)
C50 0.046(3) 0.156(9) 0.127(7) 0.009(6) -0.008(4) -0.031(4)
C51 0.139(7) 0.121(6) 0.036(3) -0.007(3) -0.026(4) -0.060(6)
C52 0.090(4) 0.060(3) 0.070(4) -0.009(3) -0.042(3) -0.006(3)
C53 0.126(6) 0.069(4) 0.052(3) -0.010(3) -0.018(4) -0.031(4)
C54 0.070(4) 0.064(3) 0.065(4) -0.003(3) -0.016(3) 0.002(3)
C55 0.101(5) 0.087(5) 0.057(4) 0.024(3) -0.003(3) -0.039(4)
C56 0.075(4) 0.093(5) 0.077(4) -0.012(4) -0.013(3) 0.035(4)
C57 0.077(4) 0.081(4) 0.046(3) 0.021(3) -0.008(3) -0.030(3)
C58 0.067(4) 0.136(7) 0.076(5) -0.017(5) 0.031(4) 0.014(4)
C59 0.083(4) 0.068(4) 0.085(5) 0.003(3) -0.036(4) 0.005(3)
C60 0.158(9) 0.179(10) 0.069(5) 0.024(5) -0.048(5) -0.122(8)
C61 0.049(3) 0.105(5) 0.085(5) 0.007(4) -0.017(3) -0.003(3)
C62 0.129(6) 0.074(4) 0.070(4) 0.014(3) -0.012(4) 0.045(4)
C63 0.074(4) 0.080(4) 0.102(5) -0.057(4) 0.000(4) 0.014(3)
C64 0.070(4) 0.092(5) 0.098(5) -0.016(4) 0.027(4) 0.026(4)
C65 0.090(4) 0.082(4) 0.046(3) 0.019(3) -0.008(3) -0.017(3)
C66 0.060(4) 0.120(6) 0.085(5) -0.028(4) -0.019(3) 0.053(4)
C67 0.110(6) 0.058(4) 0.075(4) -0.018(3) -0.002(4) 0.002(4)
C68 0.053(4) 0.303(15) 0.045(4) -0.056(6) 0.016(3) -0.011(6)
C69 0.299(18) 0.112(8) 0.141(10) 0.041(7) -0.137(12) 0.017(10)
C70 0.079(4) 0.101(5) 0.051(3) 0.020(3) 0.005(3) -0.025(4)
C71 0.177(10) 0.329(18) 0.027(3) -0.009(6) 0.007(4) -0.159(12)
C72 0.098(5) 0.058(3) 0.074(4) 0.002(3) -0.005(4) -0.005(3)
C73 0.102(7) 0.283(16) 0.080(6) 0.023(8) -0.016(5) 0.111(9)
C74 0.156(11) 0.044(4) 0.47(3) 0.026(8) -0.174(14) 0.002(5)
C75 0.129(7) 0.037(3) 0.159(8) 0.018(4) -0.083(6) -0.011(4)
C76 0.082(4) 0.113(6) 0.062(4) 0.010(4) 0.007(3) -0.055(4)
C77 0.100(6) 0.142(8) 0.117(7) -0.099(6) -0.036(5) 0.046(5)
C78 0.162(9) 0.069(5) 0.122(7) -0.010(5) -0.009(6) -0.062(6)
C79 0.215(11) 0.078(5) 0.074(5) -0.010(4) 0.009(6) -0.086(6)
C80 0.134(8) 0.146(8) 0.063(5) 0.051(5) -0.015(5) 0.028(6)
C81 0.44(3) 0.47(3) 0.226(15) -0.262(18) 0.282(19) -0.35(2)
C82 0.169(9) 0.064(4) 0.088(6) -0.004(4) 0.000(6) 0.022(5)
O6 0.0347(14) 0.0514(17) 0.0261(14) -0.0033(12) -0.0023(11) 0.0002(12)
C83 0.153(10) 0.45(2) 0.102(7) -0.145(12) -0.096(7) 0.191(14)
C84 0.47(3) 0.34(2) 0.061(6) -0.093(9) -0.115(11) 0.30(2)
C85 0.067(4) 0.101(5) 0.072(4) -0.002(4) -0.003(3) 0.015(4)
C86 0.242(14) 0.158(10) 0.076(6) -0.069(6) -0.015(7) 0.085(10)
C87 0.115(7) 0.052(4) 0.174(9) -0.033(5) -0.058(6) 0.012(4)
C88 0.110(7) 0.155(10) 0.130(8) 0.044(7) -0.019(6) 0.055(7)
C89A 0.087(5) 0.148(8) 0.105(6) -0.053(6) 0.030(5) -0.075(6)
C90A 0.163(11) 0.187(12) 0.227(13) -0.145(11) -0.075(10) 0.031(9)
C91 0.117(8) 0.47(3) 0.103(7) 0.106(12) 0.055(6) 0.192(13)
C92A 0.67(4) 0.099(8) 0.37(2) -0.092(11) 0.42(3) -0.184(16)
C93A 0.171(14) 0.187(15) 0.67(4) -0.23(2) -0.18(2) 0.130(13)
C94 0.088(7) 0.76(4) 0.229(16) 0.33(2) -0.056(9) -0.161(16)
C95A 0.51(3) 0.156(15) 0.179(17) 0.020(13) -0.04(2) 0.017(18)

loop_
_atom_type_symbol
_atom_type_description
_atom_type_scat_dispersion_real
_atom_type_scat_dispersion_imag
_atom_type_scat_source
C C 0.0033 0.0016 'International Tables Vol C Tables 4.2.6.8 and 6.1.1.4'
H H 0.0000 0.0000 'International Tables Vol C Tables 4.2.6.8 and 6.1.1.4'
O O 0.0106 0.0060 'International Tables Vol C Tables 4.2.6.8 and 6.1.1.4'
P P 0.1023 0.0942 'International Tables Vol C Tables 4.2.6.8 and 6.1.1.4'
Fe Fe 0.3463 0.8444 'International Tables Vol C Tables 4.2.6.8 and 6.1.1.4'

loop_
_geom_angle_atom_site_label_1
_geom_angle_atom_site_label_2
_geom_angle_atom_site_label_3
_geom_angle
C95A C1A C77 104.2(13)
C90A C2A C95A 119.4(15)
C90A C2A C63 92.4(12)
C95A C2A C63 98.3(16)
C77 C4 C6A 96.1(12)
C77 C4 C63 105.6(11)
C6A C4 C63 109.6(17)
C77 C4 C3 112.0(15)
C6A C4 C3 116.9(16)
C63 C4 C3 114.6(10)
C83 C5A C49 110.4(10)
C83 C5A C24 111.2(6)
C49 C5A C24 106.2(5)
C83 C5A C40 111.7(10)
C49 C5A C40 108.9(8)
C24 C5A C40 108.3(8)
O1 Fe1 O19 99.03(14)
O1 Fe1 O32 90.90(13)
O19 Fe1 O32 90.69(15)
O1 Fe1 O12 175.66(14)
O19 Fe1 O12 84.46(14)
O32 Fe1 O12 86.46(13)
O1 Fe1 O4 93.34(12)
O19 Fe1 O4 91.80(13)
O32 Fe1 O4 174.69(13)
O12 Fe1 O4 89.11(12)
O1 Fe1 O7 95.62(11)
O19 Fe1 O7 158.99(15)
O32 Fe1 O7 104.11(13)
O12 Fe1 O7 81.71(12)
O4 Fe1 O7 72.30(11)
O34 Fe2 O1 94.35(12)
O34 Fe2 O3 92.73(13)
O1 Fe2 O3 97.72(13)
O34 Fe2 O33 175.31(13)
O1 Fe2 O33 87.20(13)
O3 Fe2 O33 91.44(14)
O34 Fe2 O22 91.98(14)
O1 Fe2 O22 172.45(15)
O3 Fe2 O22 86.08(15)
O33 Fe2 O22 86.17(16)
O34 Fe2 O15 77.89(12)
O1 Fe2 O15 92.44(13)
O3 Fe2 O15 166.70(14)
O33 Fe2 O15 97.64(13)
O22 Fe2 O15 84.85(15)
O30 Fe3 O39 97.50(14)
O30 Fe3 O18 92.79(14)
O39 Fe3 O18 91.83(15)
O30 Fe3 O11 177.19(14)
O39 Fe3 O11 85.25(15)
O18 Fe3 O11 86.50(14)
O30 Fe3 O25 93.79(12)
O39 Fe3 O25 163.26(14)
O18 Fe3 O25 99.96(13)
O11 Fe3 O25 83.66(13)
O30 Fe3 O2 95.33(12)
O39 Fe3 O2 95.71(13)
O18 Fe3 O2 168.10(13)
O11 Fe3 O2 84.96(13)
O25 Fe3 O2 70.87(11)
O31 Fe4 O38 94.22(15)
O31 Fe4 O36 94.51(14)
O38 Fe4 O36 88.39(15)
O31 Fe4 O10 175.10(14)
O38 Fe4 O10 82.97(15)
O36 Fe4 O10 81.44(15)
O31 Fe4 O25 95.76(12)
O38 Fe4 O25 169.98(15)
O36 Fe4 O25 91.64(13)
O10 Fe4 O25 87.13(13)
O31 Fe4 O2 97.64(12)
O38 Fe4 O2 98.82(15)
O36 Fe4 O2 165.35(14)
O10 Fe4 O2 86.78(14)
O25 Fe4 O2 79.04(12)
O34 Fe5 O30 95.12(12)
O34 Fe5 O41 92.56(12)
O30 Fe5 O41 99.06(12)
O34 Fe5 O17 177.36(14)
O30 Fe5 O17 86.83(14)
O41 Fe5 O17 88.88(13)
O34 Fe5 O23 92.55(14)
O30 Fe5 O23 171.07(13)
O41 Fe5 O23 85.14(13)
O17 Fe5 O23 85.37(15)
O34 Fe5 O15 78.97(13)
O30 Fe5 O15 91.50(13)
O41 Fe5 O15 167.05(13)
O17 Fe5 O15 99.22(13)
O23 Fe5 O15 85.47(13)
O30 Fe6 O1 88.29(12)
O30 Fe6 O5 95.62(13)
O1 Fe6 O5 96.46(12)
O30 Fe6 O20 178.97(14)
O1 Fe6 O20 90.79(13)
O5 Fe6 O20 84.02(15)
O30 Fe6 O40 91.60(13)
O1 Fe6 O40 179.31(15)
O5 Fe6 O40 84.22(14)
O20 Fe6 O40 89.32(14)
O30 Fe6 O14 100.02(14)
O1 Fe6 O14 99.38(14)
O5 Fe6 O14 157.98(14)
O20 Fe6 O14 80.59(16)
O40 Fe6 O14 79.97(15)
O31 Fe7 O37 94.66(14)
O31 Fe7 O27 95.56(13)
O37 Fe7 O27 90.27(19)
O31 Fe7 O13 176.58(13)
O37 Fe7 O13 83.32(14)
O27 Fe7 O13 81.72(14)
O31 Fe7 O4 97.17(12)
O37 Fe7 O4 92.57(15)
O27 Fe7 O4 166.68(14)
O13 Fe7 O4 85.69(13)
O31 Fe7 O7 94.73(12)
O37 Fe7 O7 167.69(14)
O27 Fe7 O7 96.73(17)
O13 Fe7 O7 87.66(13)
O4 Fe7 O7 78.37(12)
O31 Fe8 O35 94.51(16)
O31 Fe8 O26 96.34(15)
O35 Fe8 O26 87.87(18)
O31 Fe8 O9 175.70(15)
O35 Fe8 O9 81.52(17)
O26 Fe8 O9 81.91(15)
O31 Fe8 O16 97.19(12)
O35 Fe8 O16 168.21(16)
O26 Fe8 O16 89.42(15)
O9 Fe8 O16 86.74(14)
O31 Fe8 O6 95.96(12)
O35 Fe8 O6 98.54(15)
O26 Fe8 O6 165.63(16)
O9 Fe8 O6 86.31(13)
O16 Fe8 O6 81.70(12)
O34 Fe9 O8 173.60(15)
O34 Fe9 O24 97.29(13)
O8 Fe9 O24 86.45(14)
O34 Fe9 O21 96.80(15)
O8 Fe9 O21 88.27(17)
O24 Fe9 O21 91.22(15)
O34 Fe9 O16 88.20(12)
O8 Fe9 O16 87.36(13)
O24 Fe9 O16 170.00(13)
O21 Fe9 O16 96.45(15)
O34 Fe9 O6 89.17(12)
O8 Fe9 O6 85.24(14)
O24 Fe9 O6 96.45(12)
O21 Fe9 O6 169.62(15)
O16 Fe9 O6 75.19(11)
O41 P10 O6 111.13(17)
O41 P10 O25 108.64(17)
O6 P10 O25 110.01(16)
O41 P10 C10 107.70(19)
O6 P10 C10 112.59(19)
O25 P10 C10 106.57(19)
O5 P11 O2 109.81(18)
O5 P11 O4 110.26(17)
O2 P11 O4 109.88(17)
O5 P11 C14 108.1(2)
O2 P11 C14 112.3(2)
O4 P11 C14 106.4(2)
O3 P12 O7 108.42(18)
O3 P12 O16 110.91(18)
O7 P12 O16 110.34(18)
O3 P12 C13 108.2(2)
O7 P12 C13 110.8(2)
O16 P12 C13 108.2(2)
Fe1 O1 Fe2 118.33(14)
Fe1 O1 Fe6 119.45(15)
Fe2 O1 Fe6 121.07(15)
Fe3 O30 Fe6 119.24(16)
Fe3 O30 Fe5 118.36(15)
Fe6 O30 Fe5 121.72(15)
Fe4 O31 Fe8 120.26(14)
Fe4 O31 Fe7 119.20(16)
Fe8 O31 Fe7 120.19(16)
P10 O25 Fe4 129.59(18)
P10 O25 Fe3 123.21(16)
Fe4 O25 Fe3 105.97(13)
C19 O18 Fe3 132.0(3)
P10 O41 Fe5 126.06(17)
P11 O4 Fe7 129.89(17)
P11 O4 Fe1 123.06(17)
Fe7 O4 Fe1 104.15(13)
Fe9 O34 Fe5 122.64(15)
Fe9 O34 Fe2 123.10(15)
Fe5 O34 Fe2 106.81(14)
C11 O24 Fe9 131.5(3)
P12 O3 Fe2 127.74(18)
C15 O12 Fe1 131.9(3)
P12 O16 Fe8 131.03(19)
P12 O16 Fe9 121.96(18)
Fe8 O16 Fe9 101.48(12)
P11 O5 Fe6 129.57(18)
P12 O7 Fe7 135.50(18)
P12 O7 Fe1 119.65(17)
Fe7 O7 Fe1 100.16(13)
P11 O2 Fe4 135.06(19)
P11 O2 Fe3 117.24(17)
Fe4 O2 Fe3 99.30(12)
C26 O11 Fe3 133.6(3)
C12 O15 Fe5 124.4(3)
C12 O15 Fe2 124.8(3)
Fe5 O15 Fe2 92.03(12)
C24 O19 Fe1 130.1(4)
C15 O13 Fe7 131.2(3)
C23 O36 Fe4 132.9(3)
C16 O39 Fe3 130.7(3)
C21 O32 Fe1 130.4(3)
C17 O26 Fe8 134.0(4)
C22 O22 Fe2 124.5(4)
C12 O14 Fe6 122.2(3)
C16 O40 Fe6 126.2(3)
C30 O37 Fe7 134.4(3)
C37 O8 Fe9 132.4(3)
C37 O9 Fe8 131.4(3)
C19 O17 Fe5 121.7(3)
C30 O38 Fe4 130.3(3)
C24 O20 Fe6 123.9(3)
C21 O33 Fe2 124.2(3)
C26 O10 Fe4 130.9(3)
C22 O21 Fe9 131.3(4)
C17 O27 Fe7 132.4(3)
C11 O23 Fe5 124.9(3)
C23 O35 Fe8 129.4(3)
C20 C10 P10 116.1(3)
O23 C11 O24 125.2(4)
O23 C11 C47 118.0(5)
O24 C11 C47 116.7(5)
O14 C12 O15 121.1(4)
O14 C12 C27 119.5(5)
O15 C12 C27 119.5(5)
C63 C13 P12 113.7(4)
C29 C14 P11 115.6(4)
O12 C15 O13 126.0(4)
O12 C15 C48 117.4(4)
O13 C15 C48 116.5(5)
O40 C16 O39 125.3(4)
O40 C16 C18 117.6(5)
O39 C16 C18 117.0(5)
O27 C17 O26 124.6(4)
O27 C17 C42 119.4(5)
O26 C17 C42 116.0(5)
C32 C18 C56 112.6(6)
C32 C18 C64 109.5(6)
C56 C18 C64 109.0(6)
C32 C18 C16 109.6(4)
C56 C18 C16 106.5(5)
C64 C18 C16 109.5(5)
O17 C19 O18 126.1(4)
O17 C19 C38 116.6(6)
O18 C19 C38 117.2(5)
C54 C20 C10 117.2(5)
C54 C20 C33 103.7(5)
C10 C20 C33 115.2(4)
O33 C21 O32 125.4(4)
O33 C21 C25 117.1(5)
O32 C21 C25 117.5(5)
O22 C22 O21 126.4(5)
O22 C22 C75 116.0(6)
O21 C22 C75 117.6(6)
O35 C23 O36 124.7(4)
O35 C23 C36 118.0(5)
O36 C23 C36 117.3(6)
O20 C24 O19 126.0(5)
O20 C24 C5A 117.0(5)
O19 C24 C5A 116.9(6)
C60 C25 C41 116.1(8)
C60 C25 C21 111.0(5)
C41 C25 C21 107.8(5)
C60 C25 C78 108.4(7)
C41 C25 C78 106.1(7)
C21 C25 C78 107.2(6)
O10 C26 O11 126.1(4)
O10 C26 C46 118.6(5)
O11 C26 C46 115.2(5)
C94 C27 C92A 99.6(16)
C94 C27 C43 111.1(14)
C92A C27 C43 115.4(14)
C94 C27 C12 113.0(7)
C92A C27 C12 108.8(7)
C43 C27 C12 108.8(5)
C61 C28 C33 109.4(6)
C61 C28 C59 103.4(6)
C33 C28 C59 102.3(6)
C14 C29 C67 115.9(5)
C14 C29 C62 115.6(5)
C67 C29 C62 103.2(6)
O37 C30 O38 123.5(5)
O37 C30 C57 117.2(5)
O38 C30 C57 119.3(5)
C39 C31 C72 102.7(7)
C28 C33 C52 113.8(6)
C28 C33 C20 101.4(5)
C52 C33 C20 115.2(4)
C28 C33 C34 109.8(5)
C52 C33 C34 108.1(6)
C20 C33 C34 108.3(5)
C89A C36 C76 114.2(7)
C89A C36 C50 109.3(7)
C76 C36 C50 108.1(6)
C89A C36 C23 110.9(5)
C76 C36 C23 104.8(4)
C50 C36 C23 109.4(6)
O9 C37 O8 125.6(4)
O9 C37 C66 118.0(6)
O8 C37 C66 116.4(6)
C84 C38 C81 121.5(16)
C84 C38 C86 109.0(11)
C81 C38 C86 101.5(13)
C84 C38 C19 106.8(7)
C81 C38 C19 107.1(7)
C86 C38 C19 110.8(7)
C82 C39 C31 101.1(8)
C82 C39 C62 102.6(6)
C31 C39 C62 110.3(7)
C58 C42 C68 112.5(7)
C58 C42 C17 111.0(6)
C68 C42 C17 109.1(5)
C58 C42 C45 109.1(6)
C68 C42 C45 109.9(7)
C17 C42 C45 104.9(6)
C9A C46 C53 113.2(9)
C9A C46 C26 110.1(6)
C53 C46 C26 105.3(5)
C9A C46 C79 113.0(8)
C53 C46 C79 106.2(7)
C26 C46 C79 108.8(6)
C8A C47 C44 113.9(10)
C8A C47 C80 110.2(8)
C44 C47 C80 106.7(8)
C8A C47 C11 111.1(6)
C44 C47 C11 106.0(5)
C80 C47 C11 108.7(5)
C51 C48 C69 107.2(8)
C51 C48 C71 111.4(8)
C69 C48 C71 112.6(10)
C51 C48 C15 110.6(5)
C69 C48 C15 104.8(7)
C71 C48 C15 110.0(6)
C20 C54 C85 109.2(6)
C20 C54 C59 100.1(5)
C85 C54 C59 101.8(6)
C55 C57 C30 111.4(5)
C55 C57 C65 110.9(6)
C30 C57 C65 108.9(5)
C55 C57 C70 110.2(6)
C30 C57 C70 106.0(5)
C65 C57 C70 109.3(5)
C28 C59 C54 93.3(5)
C28 C61 C85 102.6(6)
C35 C62 C88 110.0(8)
C35 C62 C29 116.8(6)
C88 C62 C29 110.6(7)
C35 C62 C39 110.4(7)
C88 C62 C39 108.1(7)
C29 C62 C39 100.3(6)
C4 C63 C13 116.5(7)
C4 C63 C2A 99.2(11)
C13 C63 C2A 121.2(8)
C73 C66 C93A 109.9(14)
C73 C66 C91 110.3(9)
C93A C66 C91 106.8(14)
C73 C66 C37 112.2(6)
C93A C66 C37 105.7(8)
C91 C66 C37 111.6(7)
C82 C67 C72 103.8(7)
C82 C67 C29 102.0(7)
C72 C67 C29 111.4(6)
C67 C72 C31 101.0(7)
C74 C75 C87 114.9(9)
C74 C75 C22 111.3(7)
C87 C75 C22 109.2(6)
C74 C75 C7A 108.6(11)
C87 C75 C7A 105.9(9)
C22 C75 C7A 106.4(8)
C4 C77 C90A 101.1(8)
C4 C77 C1A 100.2(12)
C90A C77 C1A 102.7(13)
C67 C82 C39 93.2(6)
P10 O6 Fe8 135.40(19)
P10 O6 Fe9 117.76(16)
Fe8 O6 Fe9 97.18(12)
C54 C85 C61 103.2(6)
C2A C90A C77 89.7(11)
C1A C95A C2A 101.5(18)

loop_
_geom_bond_atom_site_label_1
_geom_bond_atom_site_label_2
_geom_bond_distance
C1A C95A 1.35(2)
C1A C77 1.82(2)
C2A C90A 1.560(19)
C2A C95A 1.61(3)
C2A C63 1.65(2)
C3 C4 1.520(18)
C4 C77 1.47(2)
C4 C6A 1.47(2)
C4 C63 1.518(12)
C5A C83 1.486(12)
C5A C49 1.503(12)
C5A C24 1.534(7)
C5A C40 1.549(16)
C7A C75 1.590(18)
C8A C47 1.455(10)
C9A C46 1.462(12)
Fe1 O1 1.860(3)
Fe1 O19 1.983(3)
Fe1 O32 1.993(3)
Fe1 O12 2.003(3)
Fe1 O4 2.138(3)
Fe1 O7 2.254(3)
Fe2 O34 1.935(3)
Fe2 O1 1.939(3)
Fe2 O3 1.964(3)
Fe2 O33 2.019(3)
Fe2 O22 2.041(4)
Fe2 O15 2.156(3)
Fe3 O30 1.859(3)
Fe3 O39 1.971(3)
Fe3 O18 2.001(3)
Fe3 O11 2.004(3)
Fe3 O25 2.144(3)
Fe3 O2 2.327(3)
Fe4 O31 1.933(3)
Fe4 O38 2.011(3)
Fe4 O36 2.013(3)
Fe4 O10 2.014(4)
Fe4 O25 2.034(3)
Fe4 O2 2.046(3)
Fe5 O34 1.910(3)
Fe5 O30 1.958(3)
Fe5 O41 1.980(3)
Fe5 O17 2.016(3)
Fe5 O23 2.053(3)
Fe5 O15 2.134(3)
Fe6 O30 1.939(3)
Fe6 O1 1.950(3)
Fe6 O5 1.985(3)
Fe6 O20 2.047(3)
Fe6 O40 2.059(3)
Fe6 O14 2.065(4)
Fe7 O31 1.940(3)
Fe7 O37 2.001(4)
Fe7 O27 2.001(4)
Fe7 O13 2.031(3)
Fe7 O4 2.052(3)
Fe7 O7 2.052(3)
Fe8 O31 1.936(3)
Fe8 O35 1.994(4)
Fe8 O26 1.999(3)
Fe8 O9 2.042(4)
Fe8 O16 2.061(3)
Fe8 O6 2.076(3)
Fe9 O34 1.843(3)
Fe9 O8 1.979(3)
Fe9 O24 1.981(3)
Fe9 O21 1.988(4)
Fe9 O16 2.157(3)
Fe9 O6 2.275(3)
P10 O41 1.517(3)
P10 O6 1.546(3)
P10 O25 1.555(3)
P10 C10 1.794(4)
P11 O5 1.507(3)
P11 O2 1.544(3)
P11 O4 1.551(3)
P11 C14 1.790(5)
P12 O3 1.515(4)
P12 O7 1.539(3)
P12 O16 1.548(3)
P12 C13 1.790(5)
O18 C19 1.269(7)
O24 C11 1.264(6)
O12 C15 1.253(6)
O11 C26 1.268(6)
O15 C12 1.290(6)
O19 C24 1.275(7)
O13 C15 1.256(6)
O36 C23 1.260(7)
O39 C16 1.277(6)
O32 C21 1.276(6)
O26 C17 1.262(6)
O22 C22 1.246(8)
O14 C12 1.236(7)
O40 C16 1.249(6)
O37 C30 1.249(7)
O8 C37 1.262(7)
O9 C37 1.249(7)
O17 C19 1.265(7)
O38 C30 1.262(6)
O20 C24 1.241(7)
O33 C21 1.253(6)
O10 C26 1.248(7)
O21 C22 1.275(8)
O27 C17 1.241(7)
O23 C11 1.253(6)
O35 C23 1.240(7)
C10 C20 1.520(6)
C11 C47 1.531(6)
C12 C27 1.513(7)
C13 C63 1.532(8)
C14 C29 1.531(7)
C15 C48 1.532(6)
C16 C18 1.541(7)
C17 C42 1.537(7)
C18 C32 1.524(8)
C18 C56 1.532(9)
C18 C64 1.535(10)
C19 C38 1.527(7)
C20 C54 1.503(8)
C20 C33 1.592(7)
C21 C25 1.532(7)
C22 C75 1.527(8)
C23 C36 1.541(7)
C25 C60 1.499(9)
C25 C41 1.518(11)
C25 C78 1.536(11)
C26 C46 1.536(7)
C27 C94 1.345(13)
C27 C92A 1.348(16)
C27 C43 1.437(12)
C28 C61 1.501(10)
C28 C33 1.517(9)
C28 C59 1.530(10)
C29 C67 1.538(9)
C29 C62 1.569(8)
C30 C57 1.528(7)
C31 C39 1.540(13)
C31 C72 1.574(11)
C33 C52 1.532(9)
C33 C34 1.618(10)
C35 C62 1.480(11)
C36 C89A 1.468(10)
C36 C76 1.526(9)
C36 C50 1.531(12)
C37 C66 1.536(7)
C38 C84 1.414(16)
C38 C81 1.444(16)
C38 C86 1.491(14)
C39 C82 1.528(11)
C39 C62 1.585(12)
C42 C58 1.514(11)
C42 C68 1.535(9)
C42 C45 1.542(10)
C44 C47 1.482(11)
C46 C53 1.508(9)
C46 C79 1.563(11)
C47 C80 1.513(12)
C48 C51 1.493(9)
C48 C69 1.498(14)
C48 C71 1.523(12)
C54 C85 1.528(10)
C54 C59 1.562(9)
C55 C57 1.510(9)
C57 C65 1.532(9)
C57 C70 1.544(10)
C61 C85 1.572(10)
C62 C88 1.495(13)
C66 C73 1.420(11)
C66 C93A 1.455(17)
C66 C91 1.485(15)
C67 C82 1.507(11)
C67 C72 1.529(11)
C74 C75 1.487(14)
C75 C87 1.508(10)
C77 C90A 1.577(16)
